data_7229056
loop_
_publ_author_name
'Latifi, Elnaz'
'Marchese, Austin'
'Hulls, Margaret'
'Soldatov, Dmitriy V.'
'Schlaf, Marcel'

_publ_section_title
;
 [Ru(triphos)(CH3CN)3](OTf)2 as a homogeneous catalyst for the
 hydrogenation of biomass derived 2,5-hexanedione and 2,5-dimethyl-furan
 in aqueous acidic medium.
;
_journal_name_full 'Green Chem.'
_journal_paper_doi 10.1039/C7GC01956D
_journal_year 2017
_chemical_formula_moiety 'C82 H81 O3 P6 Ru2, C F3 O3 S, 3(C H4 O), 1.77(H2 O), C2 H3 N1'
_chemical_formula_sum 'C88 H99.54 F3 N O10.77 P6 Ru2 S'
_chemical_formula_weight 1820.57
_chemical_name_common
'Bis(1,1,1-tris(diphenylphosphinomethyl)ethane)-tris(mu2-hydroxo)-di-ruthenium(II) truflate methanol water acetonitrile solvate'
_chemical_name_systematic
;
 ?
;
_chemical_properties_physical ', Air-sensitive'
_space_group_crystal_system monoclinic
_space_group_IT_number 14
_space_group_name_Hall '-P 2ybc'
_space_group_name_H-M_alt 'P 1 21/c 1'
_symmetry_space_group_name_Hall '-P 2ybc'
_symmetry_space_group_name_H-M 'P 1 21/c 1'
_atom_sites_solution_hydrogens difmap
_audit_creation_method
;
SHELXL-2013; CrysAlisPro, Agilent Technologies,
Version 1.171.36.28 (release 01-02-2013 CrysAlis171 .NET)
(compiled Feb  1 2013,16:14:44)
;
_audit_update_record
;
2017-01-17 deposited with the CCDC.
2017-09-04 downloaded from the CCDC.
;
_cell_angle_alpha 90
_cell_angle_beta 91.6656(8)
_cell_angle_gamma 90
_cell_formula_units_Z 4
_cell_length_a 13.49822(11)
_cell_length_b 23.26985(16)
_cell_length_c 27.6329(2)
_cell_measurement_reflns_used 76658
_cell_measurement_temperature 150(1)
_cell_measurement_theta_max 31.4980
_cell_measurement_theta_min 2.9980
_cell_volume 8675.87(11)
_computing_cell_refinement
;
CrysAlisPro, Agilent Technologies,
Version 1.171.36.28 (release 01-02-2013 CrysAlis171 .NET)
(compiled Feb  1 2013,16:14:44)
;
_computing_data_collection
;
CrysAlisPro, Agilent Technologies,
Version 1.171.36.28 (release 01-02-2013 CrysAlis171 .NET)
(compiled Feb  1 2013,16:14:44)
;
_computing_data_reduction
;
CrysAlisPro, Agilent Technologies,
Version 1.171.36.28 (release 01-02-2013 CrysAlis171 .NET)
(compiled Feb  1 2013,16:14:44)
;
_computing_structure_refinement 'SHELXL-2013 (Sheldrick, 2013)'
_computing_structure_solution SHELXS
_diffrn_ambient_temperature 150(1)
_diffrn_detector_area_resol_mean 10.3693
_diffrn_measured_fraction_theta_full 0.998
_diffrn_measured_fraction_theta_max 0.997
_diffrn_measurement_device_type 'SuperNova, Dual, Cu at zero, Atlas'
_diffrn_measurement_method '\w scans'
_diffrn_radiation_type MoK\a
_diffrn_radiation_wavelength 0.71073
_diffrn_reflns_av_R_equivalents 0.0432
_diffrn_reflns_av_unetI/netI 0.0220
_diffrn_reflns_Laue_measured_fraction_full 0.998
_diffrn_reflns_Laue_measured_fraction_max 0.997
_diffrn_reflns_limit_h_max 19
_diffrn_reflns_limit_h_min -19
_diffrn_reflns_limit_k_max 34
_diffrn_reflns_limit_k_min -34
_diffrn_reflns_limit_l_max 40
_diffrn_reflns_limit_l_min -40
_diffrn_reflns_number 196849
_diffrn_reflns_point_group_measured_fraction_full 0.998
_diffrn_reflns_point_group_measured_fraction_max 0.997
_diffrn_reflns_theta_full 25.242
_diffrn_reflns_theta_max 31.563
_diffrn_reflns_theta_min 2.718
_diffrn_source 'SuperNova (Mo) X-ray Source'
_exptl_absorpt_coefficient_mu 0.547
_exptl_absorpt_correction_T_max 0.850
_exptl_absorpt_correction_T_min 0.658
_exptl_absorpt_correction_type analytical
_exptl_absorpt_process_details
;
CrysAlisPro, Agilent Technologies,
Version 1.171.36.28 (release 01-02-2013 CrysAlis171 .NET)
(compiled Feb  1 2013,16:14:44)
Analytical numeric absorption correction using a multifaceted crystal
model based on expressions derived by R.C. Clark & J.S. Reid.
(Clark, R. C. & Reid, J. S. (1995). Acta Cryst. A51, 887-897)
;
_exptl_crystal_colour yellow-orange
_exptl_crystal_density_diffrn 1.394
_exptl_crystal_description 'thick plate'
_exptl_crystal_F_000 3767
_exptl_crystal_preparation ', Catalytic activity'
_exptl_crystal_recrystallization_method 'Vapor diffusion of methanol into a solution in ethyl ether'
_exptl_crystal_size_max 0.800
_exptl_crystal_size_mid 0.700
_exptl_crystal_size_min 0.300
_refine_diff_density_max 1.272
_refine_diff_density_min -0.897
_refine_diff_density_rms 0.090
_refine_ls_extinction_method none
_refine_ls_goodness_of_fit_ref 1.208
_refine_ls_hydrogen_treatment refxyz
_refine_ls_matrix_type full
_refine_ls_number_parameters 1247
_refine_ls_number_reflns 28946
_refine_ls_number_restraints 26
_refine_ls_restrained_S_all 1.208
_refine_ls_R_factor_all 0.0557
_refine_ls_R_factor_gt 0.0500
_refine_ls_shift/su_max 0.002
_refine_ls_shift/su_mean 0.000
_refine_ls_structure_factor_coef Fsqd
_refine_ls_weighting_details 'w=1/[\s^2^(Fo^2^)+(0.0331P)^2^+17.1368P] where P=(Fo^2^+2Fc^2^)/3'
_refine_ls_weighting_scheme calc
_refine_ls_wR_factor_gt 0.1261
_refine_ls_wR_factor_ref 0.1284
_reflns_Friedel_coverage 0.000
_reflns_number_gt 26126
_reflns_number_total 28946
_reflns_threshold_expression 'I > 2\s(I)'
_cod_data_source_file c7gc01956d3.cif
_cod_data_source_block shelx
_cod_database_code 7229056
_shelx_space_group_comment
;
The symmetry employed for this shelxl refinement is uniquely defined
by the following loop, which should always be used as a source of
symmetry information in preference to the above space-group names.
They are only intended as comments.
;
_shelx_estimated_absorpt_t_min 0.669
_shelx_estimated_absorpt_t_max 0.853
_shelxl_version_number 2013-4

loop_
_space_group_symop_operation_xyz
'x, y, z'
'-x, y+1/2, -z+1/2'
'-x, -y, -z'
'x, -y-1/2, z-1/2'

loop_
_atom_site_label
_atom_site_type_symbol
_atom_site_fract_x
_atom_site_fract_y
_atom_site_fract_z
_atom_site_U_iso_or_equiv
_atom_site_adp_type
_atom_site_occupancy
_atom_site_site_symmetry_order
_atom_site_calc_flag
_atom_site_refinement_flags_posn
_atom_site_refinement_flags_adp
_atom_site_refinement_flags_occupancy
_atom_site_disorder_assembly
_atom_site_disorder_group
O1W O 0.8622(18) 0.4723(8) 0.4479(7) 0.489(14) Uani 1 1 d . . . . .
O1A O 0.6139(7) 0.6176(3) 0.4452(3) 0.194(3) Uani 1 1 d D . . . .
C1A C 0.6266(9) 0.6756(3) 0.4580(3) 0.147(4) Uani 1 1 d D . . . .
O2W O 0.7880(10) 0.5772(8) 0.4071(6) 0.320(10) Uani 0.771(8) 1 d . . P A 1
C1B C 1.0018(9) 0.6403(6) 0.3996(5) 0.155(4) Uani 0.771(8) 1 d D U P A 1
O1B O 0.9086(7) 0.6597(4) 0.3824(4) 0.168(4) Uani 0.771(8) 1 d D U P A 1
C2B C 0.8663(16) 0.6046(10) 0.3349(5) 0.067(4) Uiso 0.229(8) 1 d D U P A 2
O2B O 0.8880(11) 0.5993(7) 0.3847(5) 0.067(4) Uiso 0.229(8) 1 d D U P A 2
C1C C 0.8466(15) 0.6997(10) 0.5650(7) 0.174(4) Uiso 0.527(3) 1 d D U P B 1
O1C O 0.9068(11) 0.6800(7) 0.5280(6) 0.174(4) Uiso 0.527(3) 1 d D U P B 1
C2C C 0.8963(18) 0.6276(11) 0.5589(10) 0.174(4) Uiso 0.473(3) 1 d D U P B 2
O2C O 0.953(2) 0.5815(11) 0.5420(11) 0.174(4) Uiso 0.254(3) 1 d D U P B 2
O3C O 0.9911(19) 0.6114(16) 0.5763(13) 0.174(4) Uiso 0.218(3) 1 d D U P C 3
N1D N 0.48563(2) 0.5558(7) 0.49371(14) 0.357(6) Uiso 1 1 d D U . . .
C1D C 0.40424(2) 0.5557(5) 0.49021(14) 0.357(6) Uiso 1 1 d D U . . .
C2D C 0.29324(2) 0.5554(9) 0.48560(14) 0.357(6) Uiso 1 1 d D U . . .
Ru1 Ru 0.40980(2) 0.60745(2) 0.22911(2) 0.02116(4) Uani 1 1 d . . . . .
Ru2 Ru 0.31489(2) 0.67976(2) 0.14626(2) 0.02113(4) Uani 1 1 d . . . . .
P3 P 0.46608(5) 0.51681(3) 0.22320(2) 0.02372(12) Uani 1 1 d . . . . .
P4 P 0.34428(5) 0.77275(3) 0.12762(2) 0.02486(12) Uani 1 1 d . . . . .
P11 P 0.55129(5) 0.62658(3) 0.27183(2) 0.02432(12) Uani 1 1 d . . . . .
P15 P 0.34139(5) 0.58156(3) 0.29943(2) 0.02749(13) Uani 1 1 d . . . . .
P43 P 0.15189(5) 0.70110(3) 0.13162(2) 0.02479(12) Uani 1 1 d . . . . .
P47 P 0.32434(5) 0.65892(3) 0.06657(2) 0.02440(12) Uani 1 1 d . . . . .
O76 O 0.45995(14) 0.64949(8) 0.16507(7) 0.0268(4) Uani 1 1 d . . . . .
H76 H 0.498(3) 0.677(2) 0.1715(17) 0.061(13) Uiso 1 1 d . . . . .
O77 O 0.32998(15) 0.68772(8) 0.22332(7) 0.0274(4) Uani 1 1 d . . . . .
H77 H 0.280(3) 0.6881(19) 0.2343(16) 0.050(12) Uiso 1 1 d . . . . .
O78 O 0.29459(14) 0.59570(8) 0.17459(7) 0.0261(3) Uani 1 1 d . . . . .
H78 H 0.308(3) 0.5631(19) 0.1513(16) 0.057(12) Uiso 1 1 d . . . . .
C5 C 0.5692(2) 0.69767(11) 0.29878(10) 0.0280(5) Uani 1 1 d . . . . .
C6 C 0.6597(3) 0.71328(14) 0.32122(13) 0.0405(7) Uani 1 1 d . . . . .
H6 H 0.706(3) 0.6831(18) 0.3239(15) 0.049 Uiso 1 1 d . U . . .
C7 C 0.6723(3) 0.76830(16) 0.33975(13) 0.0484(8) Uani 1 1 d . . . . .
H7 H 0.732(3) 0.7786(19) 0.3562(16) 0.058 Uiso 1 1 d . U . . .
C8 C 0.5964(3) 0.80808(14) 0.33576(12) 0.0418(7) Uani 1 1 d . . . . .
H8 H 0.608(3) 0.8497(18) 0.3500(15) 0.050 Uiso 1 1 d . U . . .
C9 C 0.5070(3) 0.79279(13) 0.31419(12) 0.0398(7) Uani 1 1 d . . . . .
H9 H 0.453(3) 0.8173(18) 0.3102(15) 0.048 Uiso 1 1 d . U . . .
C10 C 0.4937(2) 0.73745(12) 0.29572(11) 0.0320(5) Uani 1 1 d . . . . .
H10 H 0.433(3) 0.7255(16) 0.2815(13) 0.038 Uiso 1 1 d . U . . .
C12 C 0.5816(2) 0.57772(13) 0.32306(10) 0.0313(5) Uani 1 1 d . . . . .
H12A H 0.651(3) 0.5699(16) 0.3221(13) 0.038 Uiso 1 1 d . U . . .
H12B H 0.569(3) 0.5993(16) 0.3508(14) 0.038 Uiso 1 1 d . U . . .
C13 C 0.5225(2) 0.52109(12) 0.32546(10) 0.0309(5) Uani 1 1 d . . . . .
C14 C 0.4150(2) 0.53263(14) 0.33908(10) 0.0336(6) Uani 1 1 d . . . . .
H14A H 0.410(3) 0.5516(16) 0.3709(14) 0.040 Uiso 1 1 d . U . . .
H14B H 0.380(3) 0.4977(17) 0.3414(14) 0.040 Uiso 1 1 d . U . . .
C16 C 0.5696(3) 0.48543(15) 0.36677(12) 0.0415(7) Uani 1 1 d . . . . .
H16A H 0.634(4) 0.477(2) 0.3578(17) 0.062 Uiso 1 1 d . U . . .
H16B H 0.531(3) 0.448(2) 0.3687(16) 0.062 Uiso 1 1 d . U . . .
H16C H 0.565(3) 0.506(2) 0.3955(17) 0.062 Uiso 1 1 d . U . . .
C17 C 0.5281(2) 0.48615(12) 0.27830(10) 0.0293(5) Uani 1 1 d . . . . .
H17A H 0.499(3) 0.4489(16) 0.2854(13) 0.035 Uiso 1 1 d . U . . .
H17B H 0.595(3) 0.4848(16) 0.2712(13) 0.035 Uiso 1 1 d . U . . .
C18 C 0.2196(2) 0.54732(15) 0.29949(12) 0.0390(7) Uani 1 1 d . . . . .
C19 C 0.1635(2) 0.54318(16) 0.25685(12) 0.0404(7) Uani 1 1 d . . . . .
H19 H 0.185(3) 0.5569(18) 0.2257(15) 0.049 Uiso 1 1 d . U . . .
C20 C 0.0707(3) 0.5176(2) 0.25586(17) 0.0648(13) Uani 1 1 d . . . . .
H20 H 0.030(4) 0.517(2) 0.2223(19) 0.078 Uiso 1 1 d . U . . .
C21 C 0.0363(4) 0.4935(4) 0.2980(2) 0.101(2) Uani 1 1 d . . . . .
H21 H -0.026(5) 0.473(3) 0.298(2) 0.121 Uiso 1 1 d . U . . .
C22 C 0.0914(5) 0.4969(4) 0.3407(2) 0.109(3) Uani 1 1 d . . . . .
H22 H 0.067(5) 0.478(3) 0.367(3) 0.131 Uiso 1 1 d . U . . .
C23 C 0.1829(4) 0.5238(3) 0.34183(16) 0.0747(16) Uani 1 1 d . . . . .
H23 H 0.223(4) 0.526(2) 0.370(2) 0.090 Uiso 1 1 d . U . . .
C24 C 0.66299(19) 0.62345(12) 0.23549(10) 0.0288(5) Uani 1 1 d . . . . .
C25 C 0.7263(2) 0.57643(15) 0.23462(13) 0.0391(6) Uani 1 1 d . . . . .
H25 H 0.714(3) 0.5470(18) 0.2535(15) 0.047 Uiso 1 1 d . U . . .
C26 C 0.8086(2) 0.57660(18) 0.20540(16) 0.0509(9) Uani 1 1 d . . . . .
H26 H 0.855(3) 0.544(2) 0.2048(16) 0.061 Uiso 1 1 d . U . . .
C27 C 0.8292(3) 0.6238(2) 0.17779(16) 0.0545(10) Uani 1 1 d . . . . .
H27 H 0.882(4) 0.623(2) 0.1585(17) 0.065 Uiso 1 1 d . U . . .
C28 C 0.7667(3) 0.6706(2) 0.17785(14) 0.0502(9) Uani 1 1 d . . . . .
H28 H 0.777(3) 0.701(2) 0.1588(17) 0.060 Uiso 1 1 d . U . . .
C29 C 0.6843(2) 0.67051(16) 0.20667(12) 0.0395(7) Uani 1 1 d . . . . .
H29 H 0.645(3) 0.7031(18) 0.2085(15) 0.047 Uiso 1 1 d . U . . .
C30 C 0.3169(2) 0.64416(14) 0.33807(10) 0.0333(6) Uani 1 1 d . . . . .
C31 C 0.2343(3) 0.67770(16) 0.32646(12) 0.0419(7) Uani 1 1 d . . . . .
H31 H 0.186(3) 0.6653(18) 0.3027(15) 0.050 Uiso 1 1 d . U . . .
C32 C 0.2175(3) 0.72897(18) 0.35078(14) 0.0515(9) Uani 1 1 d . . . . .
H32 H 0.170(3) 0.755(2) 0.3407(17) 0.062 Uiso 1 1 d . U . . .
C33 C 0.2833(3) 0.74710(17) 0.38706(13) 0.0503(9) Uani 1 1 d . . . . .
H33 H 0.270(3) 0.780(2) 0.4044(17) 0.060 Uiso 1 1 d . U . . .
C34 C 0.3640(3) 0.71397(16) 0.39966(12) 0.0448(8) Uani 1 1 d . . . . .
H34 H 0.405(3) 0.7239(19) 0.4253(16) 0.054 Uiso 1 1 d . U . . .
C35 C 0.3809(2) 0.66254(15) 0.37547(11) 0.0367(6) Uani 1 1 d . . . . .
H35 H 0.433(3) 0.6427(18) 0.3844(14) 0.044 Uiso 1 1 d . U . . .
C37 C 0.07031(19) 0.64183(12) 0.11022(10) 0.0270(5) Uani 1 1 d . . . . .
C38 C -0.0058(2) 0.64847(14) 0.07563(11) 0.0352(6) Uani 1 1 d . . . . .
H38 H -0.018(3) 0.6832(17) 0.0613(14) 0.042 Uiso 1 1 d . U . . .
C39 C -0.0650(3) 0.60195(16) 0.06129(12) 0.0421(7) Uani 1 1 d . . . . .
H39 H -0.120(3) 0.6114(18) 0.0387(15) 0.051 Uiso 1 1 d . U . . .
C40 C -0.0503(2) 0.54875(15) 0.08221(12) 0.0410(7) Uani 1 1 d . . . . .
H40 H -0.096(3) 0.5168(18) 0.0727(15) 0.049 Uiso 1 1 d . U . . .
C41 C 0.0248(2) 0.54147(14) 0.11676(12) 0.0372(6) Uani 1 1 d . . . . .
H41 H 0.033(3) 0.5014(18) 0.1306(14) 0.045 Uiso 1 1 d . U . . .
C42 C 0.0852(2) 0.58759(13) 0.13020(11) 0.0316(5) Uani 1 1 d . . . . .
H42 H 0.138(3) 0.5808(16) 0.1505(13) 0.038 Uiso 1 1 d . U . . .
C44 C 0.1328(2) 0.75749(12) 0.08566(11) 0.0304(5) Uani 1 1 d . . . . .
H44A H 0.069(3) 0.7510(16) 0.0686(13) 0.036 Uiso 1 1 d . U . . .
H44B H 0.135(3) 0.7946(16) 0.1027(13) 0.036 Uiso 1 1 d . U . . .
C45 C 0.2115(2) 0.76007(12) 0.04639(10) 0.0298(5) Uani 1 1 d . . . . .
C46 C 0.2364(2) 0.69961(12) 0.02725(10) 0.0304(5) Uani 1 1 d . . . . .
H46A H 0.263(3) 0.6998(16) -0.0052(13) 0.036 Uiso 1 1 d . U . . .
H46B H 0.176(3) 0.6797(16) 0.0253(13) 0.036 Uiso 1 1 d . U . . .
C48 C 0.3063(2) 0.79106(12) 0.06535(10) 0.0302(5) Uani 1 1 d . . . . .
H48A H 0.302(3) 0.8294(16) 0.0622(13) 0.036 Uiso 1 1 d . U . . .
H48B H 0.363(3) 0.7776(16) 0.0432(13) 0.036 Uiso 1 1 d . U . . .
C49 C 0.1686(3) 0.79565(15) 0.00379(13) 0.0390(6) Uani 1 1 d . . . . .
H49A H 0.149(3) 0.828(2) 0.0145(17) 0.058 Uiso 1 1 d . U . . .
H49B H 0.117(3) 0.776(2) -0.0116(16) 0.058 Uiso 1 1 d . U . . .
H49C H 0.217(3) 0.803(2) -0.0190(17) 0.058 Uiso 1 1 d . U . . .
C50 C 0.3056(2) 0.58345(11) 0.04825(9) 0.0266(5) Uani 1 1 d . . . . .
C51 C 0.3878(2) 0.54703(12) 0.04848(10) 0.0313(5) Uani 1 1 d . . . . .
H51 H 0.451(3) 0.5615(16) 0.0535(13) 0.038 Uiso 1 1 d . U . . .
C52 C 0.3772(3) 0.48916(12) 0.03657(11) 0.0363(6) Uani 1 1 d . . . . .
H52 H 0.433(3) 0.4658(17) 0.0360(14) 0.044 Uiso 1 1 d . U . . .
C53 C 0.2849(3) 0.46672(13) 0.02498(11) 0.0390(7) Uani 1 1 d . . . . .
H53 H 0.278(3) 0.4244(18) 0.0208(14) 0.047 Uiso 1 1 d . U . . .
C54 C 0.2026(3) 0.50235(13) 0.02473(11) 0.0373(6) Uani 1 1 d . . . . .
H54 H 0.139(3) 0.4867(17) 0.0169(14) 0.045 Uiso 1 1 d . U . . .
C55 C 0.2129(2) 0.56056(13) 0.03597(10) 0.0320(5) Uani 1 1 d . . . . .
H55 H 0.157(3) 0.5847(16) 0.0322(13) 0.038 Uiso 1 1 d . U . . .
C56 C 0.07862(19) 0.72638(13) 0.18266(11) 0.0312(5) Uani 1 1 d . . . . .
C57 C 0.0596(3) 0.68732(17) 0.21901(12) 0.0425(7) Uani 1 1 d . . . . .
H57 H 0.080(3) 0.6521(19) 0.2181(15) 0.051 Uiso 1 1 d . U . . .
C58 C 0.0036(3) 0.7023(2) 0.25875(14) 0.0536(9) Uani 1 1 d . . . . .
H58 H -0.010(3) 0.672(2) 0.2839(17) 0.064 Uiso 1 1 d . U . . .
C59 C -0.0327(3) 0.7575(2) 0.26218(16) 0.0592(11) Uani 1 1 d . . . . .
H59 H -0.070(4) 0.764(2) 0.2883(18) 0.071 Uiso 1 1 d . U . . .
C60 C -0.0138(3) 0.7966(2) 0.22709(19) 0.0635(12) Uani 1 1 d . . . . .
H60 H -0.039(4) 0.834(2) 0.2239(19) 0.076 Uiso 1 1 d . U . . .
C61 C 0.0410(3) 0.78158(17) 0.18695(16) 0.0513(9) Uani 1 1 d . . . . .
H61 H 0.049(3) 0.809(2) 0.1649(17) 0.062 Uiso 1 1 d . U . . .
C62 C 0.4425(2) 0.67104(11) 0.03646(10) 0.0303(5) Uani 1 1 d . . . . .
C63 C 0.4480(3) 0.66209(15) -0.01338(12) 0.0414(7) Uani 1 1 d . . . . .
H63 H 0.387(3) 0.6533(18) -0.0317(15) 0.050 Uiso 1 1 d . U . . .
C64 C 0.5380(3) 0.66824(17) -0.03610(15) 0.0531(10) Uani 1 1 d . . . . .
H64 H 0.543(3) 0.663(2) -0.0676(18) 0.064 Uiso 1 1 d . U . . .
C65 C 0.6223(3) 0.68262(16) -0.01032(16) 0.0541(10) Uani 1 1 d . . . . .
H65 H 0.680(4) 0.683(2) -0.0238(17) 0.065 Uiso 1 1 d . U . . .
C66 C 0.6185(3) 0.69067(16) 0.03893(16) 0.0486(8) Uani 1 1 d . . . . .
H66 H 0.672(3) 0.700(2) 0.0564(16) 0.058 Uiso 1 1 d . U . . .
C67 C 0.5287(2) 0.68512(13) 0.06247(12) 0.0361(6) Uani 1 1 d . . . . .
H67 H 0.530(3) 0.6874(17) 0.0979(15) 0.043 Uiso 1 1 d . U . . .
C79 C 0.55150(19) 0.49776(11) 0.17533(10) 0.0268(5) Uani 1 1 d . . . . .
C80 C 0.5773(2) 0.53798(12) 0.14077(10) 0.0302(5) Uani 1 1 d . . . . .
H80 H 0.550(3) 0.5785(16) 0.1417(13) 0.036 Uiso 1 1 d . U . . .
C81 C 0.6396(2) 0.52211(14) 0.10384(11) 0.0366(6) Uani 1 1 d . . . . .
H81 H 0.657(3) 0.5504(17) 0.0795(14) 0.044 Uiso 1 1 d . U . . .
C82 C 0.6756(3) 0.46657(15) 0.10114(12) 0.0414(7) Uani 1 1 d . . . . .
H82 H 0.717(3) 0.4548(18) 0.0747(15) 0.050 Uiso 1 1 d . U . . .
C83 C 0.6508(3) 0.42690(15) 0.13558(14) 0.0475(8) Uani 1 1 d . . . . .
H83 H 0.679(3) 0.390(2) 0.1368(16) 0.057 Uiso 1 1 d . U . . .
C84 C 0.5887(3) 0.44186(13) 0.17296(12) 0.0399(7) Uani 1 1 d . . . . .
H84 H 0.572(3) 0.4147(18) 0.1952(15) 0.048 Uiso 1 1 d . U . . .
C85 C 0.2842(2) 0.82736(11) 0.16574(11) 0.0302(5) Uani 1 1 d . . . . .
C86 C 0.2824(2) 0.81681(13) 0.21545(12) 0.0371(6) Uani 1 1 d . . . . .
H86 H 0.309(3) 0.7813(18) 0.2277(14) 0.045 Uiso 1 1 d . U . . .
C87 C 0.2425(3) 0.85677(15) 0.24657(13) 0.0438(7) Uani 1 1 d . . . . .
H87 H 0.241(3) 0.8477(18) 0.2817(16) 0.053 Uiso 1 1 d . U . . .
C88 C 0.2028(3) 0.90758(16) 0.22843(15) 0.0485(8) Uani 1 1 d . . . . .
H88 H 0.177(3) 0.9357(19) 0.2504(16) 0.058 Uiso 1 1 d . U . . .
C89 C 0.2042(3) 0.91851(15) 0.17962(16) 0.0501(9) Uani 1 1 d . . . . .
H89 H 0.175(3) 0.952(2) 0.1631(16) 0.060 Uiso 1 1 d . U . . .
C90 C 0.2444(2) 0.87841(13) 0.14813(13) 0.0390(7) Uani 1 1 d . . . . .
H90 H 0.246(3) 0.8845(17) 0.1141(15) 0.047 Uiso 1 1 d . U . . .
C91 C 0.4714(2) 0.80103(11) 0.13294(10) 0.0284(5) Uani 1 1 d . . . . .
C92 C 0.5185(3) 0.83003(16) 0.09624(13) 0.0418(7) Uani 1 1 d . . . . .
H92 H 0.485(3) 0.8318(18) 0.0668(16) 0.050 Uiso 1 1 d . U . . .
C93 C 0.6139(3) 0.8517(2) 0.10420(15) 0.0543(10) Uani 1 1 d . . . . .
H93 H 0.643(4) 0.867(2) 0.0828(18) 0.065 Uiso 1 1 d . U . . .
C94 C 0.6619(3) 0.84491(18) 0.14818(15) 0.0504(9) Uani 1 1 d . . . . .
H94 H 0.725(3) 0.861(2) 0.1544(16) 0.060 Uiso 1 1 d . U . . .
C95 C 0.6153(3) 0.81669(16) 0.18548(14) 0.0441(7) Uani 1 1 d . . . . .
H95 H 0.650(3) 0.8109(18) 0.2156(16) 0.053 Uiso 1 1 d . U . . .
C96 C 0.5207(2) 0.79507(13) 0.17760(12) 0.0358(6) Uani 1 1 d . . . . .
H96 H 0.484(3) 0.7754(17) 0.2021(14) 0.043 Uiso 1 1 d . U . . .
C97 C 0.2431(2) 0.43066(13) 0.15037(12) 0.0352(6) Uani 1 1 d . . . . .
H97 H 0.222(3) 0.4274(17) 0.1204(15) 0.042 Uiso 1 1 d . U . . .
C98 C 0.3263(2) 0.46324(12) 0.16182(10) 0.0305(5) Uani 1 1 d . . . . .
H98 H 0.358(3) 0.4814(16) 0.1380(13) 0.037 Uiso 1 1 d . U . . .
C99 C 0.36402(19) 0.46660(11) 0.20931(10) 0.0268(5) Uani 1 1 d . . . . .
C100 C 0.3176(2) 0.43485(12) 0.24460(11) 0.0326(5) Uani 1 1 d . . . . .
H100 H 0.343(3) 0.4356(16) 0.2784(14) 0.039 Uiso 1 1 d . U . . .
C101 C 0.2348(2) 0.40128(14) 0.23268(12) 0.0383(6) Uani 1 1 d . . . . .
H101 H 0.204(3) 0.3771(17) 0.2572(14) 0.046 Uiso 1 1 d . U . . .
C102 C 0.1972(2) 0.39964(14) 0.18596(13) 0.0387(7) Uani 1 1 d . . . . .
H102 H 0.145(3) 0.3775(18) 0.1758(14) 0.046 Uiso 1 1 d . U . . .
S70 S 0.92641(8) 0.80932(5) 0.43065(4) 0.0525(2) Uani 1 1 d . . . . .
F68 F 1.0121(2) 0.88864(16) 0.37884(12) 0.0886(10) Uani 1 1 d . . . . .
F74 F 1.1125(2) 0.83335(19) 0.41677(15) 0.1080(13) Uani 1 1 d . . . . .
F75 F 1.0365(3) 0.89757(17) 0.45480(13) 0.1047(12) Uani 1 1 d . . . . .
O71 O 0.8434(2) 0.84557(18) 0.43621(15) 0.0865(12) Uani 1 1 d . . . . .
O72 O 0.9239(3) 0.7758(2) 0.38712(14) 0.0943(13) Uani 1 1 d . . . . .
O73 O 0.9587(3) 0.77996(15) 0.47364(12) 0.0755(10) Uani 1 1 d . . . . .
C69 C 1.0256(3) 0.8592(2) 0.41958(15) 0.0580(10) Uani 1 1 d . . . . .

loop_
_atom_site_aniso_label
_atom_site_aniso_U_11
_atom_site_aniso_U_22
_atom_site_aniso_U_33
_atom_site_aniso_U_23
_atom_site_aniso_U_13
_atom_site_aniso_U_12
O1W 0.73(4) 0.37(2) 0.37(2) -0.041(18) 0.09(2) -0.21(2)
O1A 0.306(11) 0.112(5) 0.162(7) -0.016(5) -0.018(7) -0.005(6)
C1A 0.279(13) 0.067(4) 0.091(5) -0.009(4) -0.035(6) -0.024(6)
O2W 0.199(12) 0.45(3) 0.304(18) 0.127(17) -0.078(12) -0.162(14)
C1B 0.155(9) 0.139(9) 0.170(9) 0.005(7) -0.037(8) -0.015(7)
O1B 0.182(8) 0.150(8) 0.170(8) -0.002(6) -0.038(6) -0.016(6)
Ru1 0.02191(8) 0.02028(8) 0.02139(8) -0.00242(6) 0.00245(6) -0.00126(6)
Ru2 0.02160(8) 0.01942(8) 0.02243(9) -0.00388(6) 0.00150(6) 0.00110(6)
P3 0.0265(3) 0.0204(3) 0.0243(3) -0.0009(2) 0.0018(2) -0.0017(2)
P4 0.0267(3) 0.0202(3) 0.0279(3) -0.0038(2) 0.0029(2) 0.0006(2)
P11 0.0241(3) 0.0232(3) 0.0256(3) -0.0025(2) 0.0015(2) -0.0015(2)
P15 0.0274(3) 0.0311(3) 0.0242(3) -0.0030(2) 0.0043(2) -0.0041(2)
P43 0.0231(3) 0.0241(3) 0.0272(3) -0.0038(2) 0.0007(2) 0.0018(2)
P47 0.0286(3) 0.0223(3) 0.0224(3) -0.0035(2) 0.0025(2) 0.0003(2)
O76 0.0249(8) 0.0259(9) 0.0298(9) 0.0024(7) 0.0025(7) -0.0007(7)
O77 0.0292(9) 0.0271(9) 0.0258(9) -0.0043(7) 0.0019(7) 0.0040(7)
O78 0.0291(9) 0.0209(8) 0.0281(9) -0.0014(7) -0.0021(7) -0.0004(6)
C5 0.0332(12) 0.0240(11) 0.0268(12) -0.0034(9) 0.0022(9) -0.0051(9)
C6 0.0409(16) 0.0337(15) 0.0464(18) -0.0065(13) -0.0080(13) -0.0063(12)
C7 0.057(2) 0.0442(18) 0.0432(18) -0.0107(14) -0.0102(15) -0.0194(16)
C8 0.064(2) 0.0292(14) 0.0330(14) -0.0086(11) 0.0084(14) -0.0147(14)
C9 0.0523(18) 0.0256(13) 0.0422(16) -0.0074(11) 0.0100(14) -0.0024(12)
C10 0.0377(14) 0.0267(12) 0.0318(13) -0.0066(10) 0.0037(11) -0.0016(10)
C12 0.0347(13) 0.0313(13) 0.0275(12) -0.0012(10) -0.0038(10) -0.0010(10)
C13 0.0368(13) 0.0282(12) 0.0277(12) 0.0026(10) -0.0011(10) 0.0004(10)
C14 0.0403(15) 0.0341(14) 0.0266(12) 0.0036(10) 0.0033(11) -0.0037(11)
C16 0.0545(19) 0.0373(16) 0.0324(15) 0.0053(12) -0.0071(13) 0.0047(14)
C17 0.0340(13) 0.0249(12) 0.0288(12) 0.0009(9) -0.0014(10) 0.0007(10)
C18 0.0335(14) 0.0485(18) 0.0353(15) -0.0030(13) 0.0086(11) -0.0115(13)
C19 0.0296(13) 0.0530(19) 0.0389(16) -0.0010(14) 0.0047(11) -0.0054(13)
C20 0.0356(18) 0.103(4) 0.056(2) -0.007(2) 0.0033(16) -0.025(2)
C21 0.058(3) 0.166(7) 0.079(4) -0.003(4) 0.014(3) -0.065(4)
C22 0.079(4) 0.183(8) 0.066(3) 0.015(4) 0.020(3) -0.077(4)
C23 0.057(2) 0.125(5) 0.043(2) 0.007(2) 0.0098(18) -0.045(3)
C24 0.0232(11) 0.0333(13) 0.0300(12) -0.0053(10) 0.0004(9) -0.0026(9)
C25 0.0284(13) 0.0391(16) 0.0498(18) -0.0041(13) 0.0028(12) 0.0025(11)
C26 0.0289(14) 0.055(2) 0.070(2) -0.0140(18) 0.0113(15) 0.0052(14)
C27 0.0298(15) 0.075(3) 0.060(2) -0.015(2) 0.0156(15) -0.0058(16)
C28 0.0371(16) 0.066(2) 0.048(2) 0.0050(17) 0.0130(14) -0.0094(16)
C29 0.0300(13) 0.0467(18) 0.0423(16) 0.0045(13) 0.0074(12) -0.0016(12)
C30 0.0339(13) 0.0399(15) 0.0266(12) -0.0052(11) 0.0081(10) -0.0007(11)
C31 0.0409(16) 0.0525(19) 0.0326(15) -0.0094(13) 0.0063(12) 0.0087(14)
C32 0.059(2) 0.055(2) 0.0406(18) -0.0071(15) 0.0104(16) 0.0221(18)
C33 0.071(2) 0.0449(19) 0.0360(16) -0.0108(14) 0.0130(16) 0.0083(17)
C34 0.056(2) 0.0471(19) 0.0316(15) -0.0129(13) 0.0060(14) -0.0020(15)
C35 0.0407(15) 0.0398(16) 0.0297(13) -0.0052(11) 0.0028(11) -0.0007(12)
C37 0.0246(11) 0.0290(12) 0.0274(11) -0.0046(9) 0.0012(9) -0.0023(9)
C38 0.0336(14) 0.0365(15) 0.0351(14) 0.0011(11) -0.0049(11) -0.0011(11)
C39 0.0375(15) 0.0508(19) 0.0374(16) -0.0032(14) -0.0106(12) -0.0092(14)
C40 0.0395(15) 0.0427(17) 0.0407(16) -0.0070(13) -0.0042(12) -0.0137(13)
C41 0.0385(15) 0.0319(14) 0.0412(16) -0.0031(12) -0.0023(12) -0.0057(11)
C42 0.0297(12) 0.0317(13) 0.0331(13) -0.0034(10) -0.0019(10) -0.0016(10)
C44 0.0278(12) 0.0251(12) 0.0382(14) -0.0009(10) -0.0024(10) 0.0031(9)
C45 0.0327(13) 0.0248(12) 0.0317(13) 0.0005(9) -0.0029(10) 0.0015(10)
C46 0.0368(14) 0.0281(12) 0.0262(12) 0.0001(10) -0.0020(10) 0.0019(10)
C48 0.0349(13) 0.0249(12) 0.0309(13) 0.0003(10) 0.0022(10) 0.0010(10)
C49 0.0454(17) 0.0326(15) 0.0385(16) 0.0047(12) -0.0053(13) 0.0019(13)
C50 0.0350(12) 0.0239(11) 0.0209(10) -0.0036(8) 0.0019(9) -0.0007(9)
C51 0.0369(14) 0.0263(12) 0.0306(13) -0.0003(10) 0.0011(10) 0.0010(10)
C52 0.0477(17) 0.0237(12) 0.0376(15) -0.0019(10) 0.0066(12) 0.0047(11)
C53 0.0551(19) 0.0277(13) 0.0345(14) -0.0057(11) 0.0073(13) -0.0048(13)
C54 0.0450(16) 0.0326(14) 0.0343(14) -0.0093(11) 0.0021(12) -0.0080(12)
C55 0.0351(13) 0.0317(13) 0.0292(13) -0.0070(10) 0.0028(10) -0.0008(11)
C56 0.0234(11) 0.0355(14) 0.0348(13) -0.0101(11) 0.0024(10) 0.0019(10)
C57 0.0443(17) 0.0497(19) 0.0338(15) -0.0026(13) 0.0080(13) 0.0099(14)
C58 0.049(2) 0.074(3) 0.0382(18) -0.0038(17) 0.0120(15) 0.0088(19)
C59 0.0435(19) 0.084(3) 0.051(2) -0.024(2) 0.0152(16) 0.0060(19)
C60 0.057(2) 0.058(2) 0.077(3) -0.018(2) 0.027(2) 0.015(2)
C61 0.051(2) 0.0388(18) 0.065(2) -0.0073(16) 0.0238(18) 0.0079(15)
C62 0.0386(14) 0.0218(11) 0.0309(13) 0.0000(9) 0.0104(10) 0.0005(10)
C63 0.0537(19) 0.0391(16) 0.0322(15) 0.0026(12) 0.0131(13) 0.0053(14)
C64 0.069(3) 0.049(2) 0.0428(19) 0.0081(15) 0.0313(18) 0.0106(18)
C65 0.055(2) 0.0409(18) 0.068(3) 0.0099(17) 0.037(2) 0.0076(16)
C66 0.0366(16) 0.0433(18) 0.067(2) -0.0007(16) 0.0189(16) -0.0010(14)
C67 0.0348(14) 0.0319(14) 0.0422(16) -0.0030(12) 0.0110(12) 0.0003(11)
C79 0.0298(12) 0.0224(11) 0.0282(12) -0.0031(9) 0.0024(9) 0.0006(9)
C80 0.0323(13) 0.0261(12) 0.0324(13) -0.0008(10) 0.0053(10) 0.0015(10)
C81 0.0385(15) 0.0373(15) 0.0345(14) -0.0004(12) 0.0091(11) 0.0023(12)
C82 0.0435(16) 0.0418(17) 0.0395(16) -0.0092(13) 0.0103(13) 0.0074(13)
C83 0.063(2) 0.0301(15) 0.0506(19) -0.0052(13) 0.0161(16) 0.0142(15)
C84 0.0550(19) 0.0248(13) 0.0404(16) 0.0000(11) 0.0117(14) 0.0054(12)
C85 0.0286(12) 0.0242(11) 0.0379(14) -0.0084(10) 0.0042(10) 0.0013(9)
C86 0.0426(16) 0.0307(14) 0.0380(15) -0.0090(11) 0.0017(12) 0.0074(12)
C87 0.0503(18) 0.0402(17) 0.0412(17) -0.0152(14) 0.0061(14) 0.0067(14)
C88 0.0505(19) 0.0370(16) 0.059(2) -0.0162(15) 0.0153(16) 0.0098(14)
C89 0.055(2) 0.0307(15) 0.066(2) -0.0041(15) 0.0164(17) 0.0149(14)
C90 0.0418(16) 0.0279(13) 0.0478(18) -0.0009(12) 0.0131(13) 0.0058(11)
C91 0.0288(12) 0.0230(11) 0.0337(13) -0.0058(9) 0.0039(10) -0.0006(9)
C92 0.0392(16) 0.0496(19) 0.0370(16) -0.0046(13) 0.0071(12) -0.0120(14)
C93 0.0458(19) 0.068(3) 0.050(2) -0.0064(18) 0.0137(16) -0.0225(18)
C94 0.0356(16) 0.055(2) 0.061(2) -0.0197(18) 0.0047(15) -0.0144(15)
C95 0.0404(16) 0.0426(17) 0.0487(19) -0.0084(14) -0.0081(14) -0.0075(13)
C96 0.0380(15) 0.0308(14) 0.0384(15) -0.0007(11) -0.0022(12) -0.0065(11)
C97 0.0391(15) 0.0310(13) 0.0350(14) -0.0005(11) -0.0098(12) -0.0028(11)
C98 0.0378(14) 0.0244(12) 0.0292(12) 0.0002(10) -0.0001(10) -0.0032(10)
C99 0.0300(12) 0.0201(10) 0.0302(12) 0.0006(9) 0.0001(9) -0.0033(9)
C100 0.0361(14) 0.0298(13) 0.0319(13) 0.0041(10) 0.0005(11) -0.0076(11)
C101 0.0367(15) 0.0355(15) 0.0427(16) 0.0059(12) 0.0020(12) -0.0110(12)
C102 0.0351(14) 0.0322(14) 0.0482(18) 0.0009(12) -0.0071(12) -0.0093(11)
S70 0.0501(5) 0.0634(6) 0.0433(5) -0.0022(4) -0.0099(4) 0.0160(4)
F68 0.0699(18) 0.121(3) 0.0738(19) 0.0309(18) -0.0132(15) -0.0091(18)
F74 0.0469(15) 0.140(3) 0.137(3) 0.009(3) 0.0051(18) 0.0334(18)
F75 0.135(3) 0.100(3) 0.080(2) -0.0262(19) 0.007(2) -0.034(2)
O71 0.0484(17) 0.101(3) 0.111(3) 0.043(2) 0.0196(18) 0.0287(18)
O72 0.116(3) 0.106(3) 0.061(2) -0.026(2) -0.008(2) -0.022(3)
O73 0.096(3) 0.071(2) 0.0580(19) 0.0079(16) -0.0226(17) 0.0203(19)
C69 0.047(2) 0.077(3) 0.049(2) -0.005(2) -0.0095(16) 0.0165(19)

loop_
_atom_type_symbol
_atom_type_description
_atom_type_scat_dispersion_real
_atom_type_scat_dispersion_imag
_atom_type_scat_source
C C 0.0033 0.0016 'International Tables Vol C Tables 4.2.6.8 and 6.1.1.4'
H H 0.0000 0.0000 'International Tables Vol C Tables 4.2.6.8 and 6.1.1.4'
F F 0.0171 0.0103 'International Tables Vol C Tables 4.2.6.8 and 6.1.1.4'
N N 0.0061 0.0033 'International Tables Vol C Tables 4.2.6.8 and 6.1.1.4'
O O 0.0106 0.0060 'International Tables Vol C Tables 4.2.6.8 and 6.1.1.4'
P P 0.1023 0.0942 'International Tables Vol C Tables 4.2.6.8 and 6.1.1.4'
Ru Ru -1.2594 0.8363 'International Tables Vol C Tables 4.2.6.8 and 6.1.1.4'
S S 0.1246 0.1234 'International Tables Vol C Tables 4.2.6.8 and 6.1.1.4'

loop_
_geom_angle_atom_site_label_1
_geom_angle_atom_site_label_2
_geom_angle_atom_site_label_3
_geom_angle
N1D C1D C2D 179.7(4)
O76 Ru1 O78 73.73(7)
O76 Ru1 O77 73.37(7)
O78 Ru1 O77 73.09(7)
O76 Ru1 P3 104.60(5)
O78 Ru1 P3 93.94(5)
O77 Ru1 P3 166.99(6)
O76 Ru1 P15 167.70(6)
O78 Ru1 P15 105.27(5)
O77 Ru1 P15 94.52(6)
P3 Ru1 P15 87.69(3)
O76 Ru1 P11 93.38(6)
O78 Ru1 P11 166.82(5)
O77 Ru1 P11 106.29(6)
P3 Ru1 P11 86.59(2)
P15 Ru1 P11 87.91(3)
O76 Ru1 Ru2 43.57(5)
O78 Ru1 Ru2 43.48(5)
O77 Ru1 Ru2 43.86(5)
P3 Ru1 Ru2 126.203(18)
P15 Ru1 Ru2 127.74(2)
P11 Ru1 Ru2 127.284(19)
O78 Ru2 O76 74.55(7)
O78 Ru2 O77 73.93(7)
O76 Ru2 O77 74.09(7)
O78 Ru2 P4 171.33(5)
O76 Ru2 P4 101.88(6)
O77 Ru2 P4 97.55(6)
O78 Ru2 P47 99.94(5)
O76 Ru2 P47 95.12(6)
O77 Ru2 P47 168.58(6)
P4 Ru2 P47 88.18(2)
O78 Ru2 P43 97.56(5)
O76 Ru2 P43 172.00(6)
O77 Ru2 P43 102.76(6)
P4 Ru2 P43 85.76(2)
P47 Ru2 P43 87.44(2)
O78 Ru2 Ru1 44.08(5)
O76 Ru2 Ru1 44.01(5)
O77 Ru2 Ru1 44.33(5)
P4 Ru2 Ru1 128.175(19)
P47 Ru2 Ru1 124.802(19)
P43 Ru2 Ru1 128.851(19)
C79 P3 C99 100.30(12)
C79 P3 C17 102.73(13)
C99 P3 C17 104.12(12)
C79 P3 Ru1 119.98(9)
C99 P3 Ru1 111.01(9)
C17 P3 Ru1 116.46(9)
C48 P4 C91 103.10(13)
C48 P4 C85 105.04(13)
C91 P4 C85 97.60(12)
C48 P4 Ru2 112.97(9)
C91 P4 Ru2 119.56(9)
C85 P4 Ru2 116.36(10)
C5 P11 C24 99.08(12)
C5 P11 C12 102.75(13)
C24 P11 C12 103.11(14)
C5 P11 Ru1 119.40(9)
C24 P11 Ru1 113.65(9)
C12 P11 Ru1 116.29(10)
C18 P15 C30 99.66(14)
C18 P15 C14 101.47(15)
C30 P15 C14 104.22(14)
C18 P15 Ru1 120.52(11)
C30 P15 Ru1 111.88(10)
C14 P15 Ru1 116.63(10)
C44 P43 C56 103.49(14)
C44 P43 C37 103.94(13)
C56 P43 C37 98.90(12)
C44 P43 Ru2 113.14(9)
C56 P43 Ru2 118.06(9)
C37 P43 Ru2 117.15(9)
C62 P47 C50 97.81(12)
C62 P47 C46 101.89(13)
C50 P47 C46 104.24(13)
C62 P47 Ru2 118.75(10)
C50 P47 Ru2 117.42(8)
C46 P47 Ru2 114.15(9)
Ru2 O76 Ru1 92.42(7)
Ru2 O76 H76 110(3)
Ru1 O76 H76 112(3)
Ru2 O77 Ru1 91.81(7)
Ru2 O77 H77 110(3)
Ru1 O77 H77 116(3)
Ru2 O78 Ru1 92.44(7)
Ru2 O78 H78 115(3)
Ru1 O78 H78 114(2)
C10 C5 C6 119.1(3)
C10 C5 P11 119.6(2)
C6 C5 P11 121.2(2)
C7 C6 C5 119.9(3)
C7 C6 H6 126(3)
C5 C6 H6 114(3)
C8 C7 C6 120.4(3)
C8 C7 H7 119(3)
C6 C7 H7 120(3)
C9 C8 C7 120.0(3)
C9 C8 H8 121(2)
C7 C8 H8 119(2)
C8 C9 C10 120.0(3)
C8 C9 H9 125(3)
C10 C9 H9 115(3)
C5 C10 C9 120.7(3)
C5 C10 H10 117(2)
C9 C10 H10 122(2)
C13 C12 P11 117.01(19)
C13 C12 H12A 110(2)
P11 C12 H12A 107(2)
C13 C12 H12B 108(2)
P11 C12 H12B 105(2)
H12A C12 H12B 109(3)
C14 C13 C16 106.7(3)
C14 C13 C17 111.7(2)
C16 C13 C17 108.3(2)
C14 C13 C12 110.8(2)
C16 C13 C12 106.9(2)
C17 C13 C12 112.1(2)
C13 C14 P15 117.3(2)
C13 C14 H14A 113(2)
P15 C14 H14A 101(2)
C13 C14 H14B 110(2)
P15 C14 H14B 108(2)
H14A C14 H14B 106(3)
C13 C16 H16A 107(3)
C13 C16 H16B 108(3)
H16A C16 H16B 108(4)
C13 C16 H16C 108(3)
H16A C16 H16C 115(4)
H16B C16 H16C 111(4)
C13 C17 P3 117.30(19)
C13 C17 H17A 106(2)
P3 C17 H17A 110(2)
C13 C17 H17B 105(2)
P3 C17 H17B 105(2)
H17A C17 H17B 114(3)
C19 C18 C23 119.2(3)
C19 C18 P15 119.9(2)
C23 C18 P15 120.9(3)
C18 C19 C20 121.2(3)
C18 C19 H19 124(2)
C20 C19 H19 115(2)
C19 C20 C21 118.8(4)
C19 C20 H20 118(3)
C21 C20 H20 123(3)
C22 C21 C20 120.7(4)
C22 C21 H21 119(4)
C20 C21 H21 120(4)
C21 C22 C23 120.3(5)
C21 C22 H22 117(5)
C23 C22 H22 122(5)
C22 C23 C18 119.8(4)
C22 C23 H23 122(4)
C18 C23 H23 118(4)
C29 C24 C25 118.2(3)
C29 C24 P11 118.0(2)
C25 C24 P11 123.8(2)
C24 C25 C26 120.6(3)
C24 C25 H25 119(3)
C26 C25 H25 121(3)
C27 C26 C25 120.2(3)
C27 C26 H26 118(3)
C25 C26 H26 122(3)
C26 C27 C28 119.9(3)
C26 C27 H27 119(3)
C28 C27 H27 121(3)
C27 C28 C29 120.0(4)
C27 C28 H28 121(3)
C29 C28 H28 119(3)
C28 C29 C24 120.9(3)
C28 C29 H29 120(3)
C24 C29 H29 119(3)
C31 C30 C35 118.3(3)
C31 C30 P15 117.8(2)
C35 C30 P15 123.7(2)
C30 C31 C32 120.7(3)
C30 C31 H31 121(3)
C32 C31 H31 118(3)
C33 C32 C31 120.0(4)
C33 C32 H32 117(3)
C31 C32 H32 123(3)
C34 C33 C32 120.0(3)
C34 C33 H33 120(3)
C32 C33 H33 119(3)
C33 C34 C35 120.1(3)
C33 C34 H34 121(3)
C35 C34 H34 119(3)
C34 C35 C30 120.8(3)
C34 C35 H35 118(3)
C30 C35 H35 122(3)
C42 C37 C38 118.0(3)
C42 C37 P43 118.2(2)
C38 C37 P43 123.9(2)
C37 C38 C39 120.9(3)
C37 C38 H38 121(2)
C39 C38 H38 118(2)
C40 C39 C38 120.2(3)
C40 C39 H39 125(2)
C38 C39 H39 115(2)
C39 C40 C41 119.6(3)
C39 C40 H40 119(2)
C41 C40 H40 122(2)
C40 C41 C42 120.1(3)
C40 C41 H41 117(2)
C42 C41 H41 123(2)
C37 C42 C41 121.2(3)
C37 C42 H42 120(2)
C41 C42 H42 118(2)
C45 C44 P43 115.36(18)
C45 C44 H44A 106(2)
P43 C44 H44A 109(2)
C45 C44 H44B 107(2)
P43 C44 H44B 107(2)
H44A C44 H44B 112(3)
C49 C45 C44 108.0(2)
C49 C45 C46 108.0(2)
C44 C45 C46 111.5(2)
C49 C45 C48 107.3(2)
C44 C45 C48 111.1(2)
C46 C45 C48 110.8(2)
C45 C46 P47 114.09(19)
C45 C46 H46A 114(2)
P47 C46 H46A 107(2)
C45 C46 H46B 106(2)
P47 C46 H46B 109(2)
H46A C46 H46B 107(3)
C45 C48 P4 114.57(19)
C45 C48 H48A 113(2)
P4 C48 H48A 110(2)
C45 C48 H48B 106(2)
P4 C48 H48B 107(2)
H48A C48 H48B 107(3)
C45 C49 H49A 109(3)
C45 C49 H49B 110(3)
H49A C49 H49B 111(4)
C45 C49 H49C 111(3)
H49A C49 H49C 107(4)
H49B C49 H49C 108(4)
C55 C50 C51 118.5(2)
C55 C50 P47 123.2(2)
C51 C50 P47 118.3(2)
C52 C51 C50 120.6(3)
C52 C51 H51 119(2)
C50 C51 H51 121(2)
C53 C52 C51 120.4(3)
C53 C52 H52 120(2)
C51 C52 H52 119(2)
C52 C53 C54 119.6(3)
C52 C53 H53 119(2)
C54 C53 H53 121(2)
C53 C54 C55 120.3(3)
C53 C54 H54 119(2)
C55 C54 H54 120(2)
C50 C55 C54 120.6(3)
C50 C55 H55 121(2)
C54 C55 H55 119(2)
C57 C56 C61 118.0(3)
C57 C56 P43 117.4(2)
C61 C56 P43 124.5(3)
C56 C57 C58 121.6(4)
C56 C57 H57 122(3)
C58 C57 H57 116(3)
C59 C58 C57 119.2(4)
C59 C58 H58 122(3)
C57 C58 H58 119(3)
C60 C59 C58 120.0(4)
C60 C59 H59 125(3)
C58 C59 H59 115(3)
C59 C60 C61 120.9(4)
C59 C60 H60 128(3)
C61 C60 H60 111(3)
C56 C61 C60 120.3(4)
C56 C61 H61 123(3)
C60 C61 H61 116(3)
C67 C62 C63 118.5(3)
C67 C62 P47 121.7(2)
C63 C62 P47 119.7(2)
C64 C63 C62 120.2(4)
C64 C63 H63 121(2)
C62 C63 H63 118(2)
C65 C64 C63 121.0(4)
C65 C64 H64 117(3)
C63 C64 H64 122(3)
C64 C65 C66 119.6(3)
C64 C65 H65 121(3)
C66 C65 H65 119(3)
C65 C66 C67 120.3(4)
C65 C66 H66 121(3)
C67 C66 H66 118(3)
C62 C67 C66 120.4(3)
C62 C67 H67 121(2)
C66 C67 H67 118(2)
C80 C79 C84 119.9(3)
C80 C79 P3 120.6(2)
C84 C79 P3 119.6(2)
C79 C80 C81 119.6(3)
C79 C80 H80 121(2)
C81 C80 H80 120(2)
C82 C81 C80 120.5(3)
C82 C81 H81 120(2)
C80 C81 H81 119(2)
C83 C82 C81 119.8(3)
C83 C82 H82 119(2)
C81 C82 H82 121(2)
C82 C83 C84 120.6(3)
C82 C83 H83 122(3)
C84 C83 H83 117(3)
C83 C84 C79 119.5(3)
C83 C84 H84 120(3)
C79 C84 H84 121(3)
C90 C85 C86 118.6(3)
C90 C85 P4 124.1(2)
C86 C85 P4 117.3(2)
C87 C86 C85 120.7(3)
C87 C86 H86 121(2)
C85 C86 H86 119(2)
C88 C87 C86 120.1(3)
C88 C87 H87 121(2)
C86 C87 H87 119(3)
C89 C88 C87 119.8(3)
C89 C88 H88 121(3)
C87 C88 H88 120(3)
C88 C89 C90 120.3(3)
C88 C89 H89 126(3)
C90 C89 H89 113(3)
C85 C90 C89 120.5(3)
C85 C90 H90 117(2)
C89 C90 H90 122(2)
C92 C91 C96 118.6(3)
C92 C91 P4 124.2(2)
C96 C91 P4 117.1(2)
C91 C92 C93 120.1(3)
C91 C92 H92 116(3)
C93 C92 H92 124(3)
C94 C93 C92 120.6(4)
C94 C93 H93 119(4)
C92 C93 H93 121(4)
C93 C94 C95 120.1(3)
C93 C94 H94 121(3)
C95 C94 H94 118(3)
C96 C95 C94 119.4(3)
C96 C95 H95 121(3)
C94 C95 H95 120(3)
C95 C96 C91 121.2(3)
C95 C96 H96 124(2)
C91 C96 H96 115(2)
C102 C97 C98 120.1(3)
C102 C97 H97 119(3)
C98 C97 H97 121(3)
C97 C98 C99 121.1(3)
C97 C98 H98 119(2)
C99 C98 H98 119(2)
C100 C99 C98 118.1(2)
C100 C99 P3 122.9(2)
C98 C99 P3 118.8(2)
C99 C100 C101 120.5(3)
C99 C100 H100 120(2)
C101 C100 H100 119(2)
C102 C101 C100 120.6(3)
C102 C101 H101 118(2)
C100 C101 H101 121(2)
C101 C102 C97 119.5(3)
C101 C102 H102 125(3)
C97 C102 H102 116(3)
O71 S70 O73 114.7(2)
O71 S70 O72 114.6(3)
O73 S70 O72 115.9(3)
O71 S70 C69 103.3(2)
O73 S70 C69 103.8(2)
O72 S70 C69 102.0(2)
F74 C69 F68 106.6(4)
F74 C69 F75 105.7(4)
F68 C69 F75 106.5(4)
F74 C69 S70 112.5(4)
F68 C69 S70 113.1(3)
F75 C69 S70 112.0(3)

loop_
_geom_bond_atom_site_label_1
_geom_bond_atom_site_label_2
_geom_bond_distance
O1A C1A 1.404(7)
C1B O1B 1.405(7)
C2B O2B 1.404(7)
C1C O1C 1.403(7)
C2C O2C 1.405(7)
N1D C1D 1.10000(4)
C1D C2D 1.50000(4)
Ru1 O76 2.1484(19)
Ru1 O78 2.1509(18)
Ru1 O77 2.1599(19)
Ru1 P3 2.2493(7)
Ru1 P15 2.2575(7)
Ru1 P11 2.2602(7)
Ru1 Ru2 3.0892(3)
Ru2 O78 2.1277(18)
Ru2 O76 2.1310(19)
Ru2 O77 2.1414(19)
Ru2 P4 2.2620(7)
Ru2 P47 2.2620(7)
Ru2 P43 2.2802(7)
P3 C79 1.834(3)
P3 C99 1.838(3)
P3 C17 1.858(3)
P4 C48 1.831(3)
P4 C91 1.839(3)
P4 C85 1.853(3)
P11 C5 1.827(3)
P11 C24 1.837(3)
P11 C12 1.852(3)
P15 C18 1.828(3)
P15 C30 1.842(3)
P15 C14 1.849(3)
P43 C44 1.839(3)
P43 C56 1.842(3)
P43 C37 1.851(3)
P47 C62 1.841(3)
P47 C50 1.843(3)
P47 C46 1.847(3)
O76 H76 0.84(5)
O77 H77 0.75(4)
O78 H78 1.01(5)
C5 C10 1.378(4)
C5 C6 1.402(4)
C6 C7 1.388(5)
C6 H6 0.94(4)
C7 C8 1.383(6)
C7 H7 0.95(4)
C8 C9 1.376(5)
C8 H8 1.06(4)
C9 C10 1.395(4)
C9 H9 0.93(4)
C10 H10 0.94(4)
C12 C13 1.543(4)
C12 H12A 0.96(4)
C12 H12B 0.94(4)
C13 C14 1.534(4)
C13 C16 1.534(4)
C13 C17 1.540(4)
C14 H14A 0.99(4)
C14 H14B 0.95(4)
C16 H16A 0.93(5)
C16 H16B 1.01(5)
C16 H16C 0.93(5)
C17 H17A 0.97(4)
C17 H17B 0.93(4)
C18 C19 1.385(5)
C18 C23 1.395(5)
C19 C20 1.385(5)
C19 H19 0.97(4)
C20 C21 1.386(7)
C20 H20 1.07(5)
C21 C22 1.378(8)
C21 H21 0.96(7)
C22 C23 1.384(6)
C22 H22 0.92(7)
C23 H23 0.94(6)
C24 C29 1.389(4)
C24 C25 1.389(4)
C25 C26 1.392(5)
C25 H25 0.88(4)
C26 C27 1.370(6)
C26 H26 0.98(5)
C27 C28 1.378(6)
C27 H27 0.90(5)
C28 C29 1.386(4)
C28 H28 0.89(5)
C29 H29 0.92(4)
C30 C31 1.391(5)
C30 C35 1.395(4)
C31 C32 1.391(5)
C31 H31 0.96(4)
C32 C33 1.386(6)
C32 H32 0.92(5)
C33 C34 1.371(6)
C33 H33 0.92(5)
C34 C35 1.393(5)
C34 H34 0.92(4)
C35 H35 0.87(4)
C37 C42 1.390(4)
C37 C38 1.391(4)
C38 C39 1.396(4)
C38 H38 0.91(4)
C39 C40 1.378(5)
C39 H39 0.98(4)
C40 C41 1.382(5)
C40 H40 1.00(4)
C41 C42 1.391(4)
C41 H41 1.01(4)
C42 H42 0.91(4)
C44 C45 1.541(4)
C44 H44A 0.98(4)
C44 H44B 0.98(4)
C45 C49 1.538(4)
C45 C46 1.544(4)
C45 C48 1.548(4)
C46 H46A 0.97(4)
C46 H46B 0.94(4)
C48 H48A 0.90(4)
C48 H48B 1.04(4)
C49 H49A 0.85(5)
C49 H49B 0.93(5)
C49 H49C 0.94(5)
C50 C55 1.392(4)
C50 C51 1.397(4)
C51 C52 1.393(4)
C51 H51 0.92(4)
C52 C53 1.380(5)
C52 H52 0.93(4)
C53 C54 1.386(5)
C53 H53 1.00(4)
C54 C55 1.396(4)
C54 H54 0.95(4)
C55 H55 0.94(4)
C56 C57 1.384(5)
C56 C61 1.388(4)
C57 C58 1.395(5)
C57 H57 0.87(4)
C58 C59 1.379(6)
C58 H58 1.01(5)
C59 C60 1.360(7)
C59 H59 0.91(5)
C60 C61 1.395(5)
C60 H60 0.95(5)
C61 H61 0.88(5)
C62 C67 1.390(4)
C62 C63 1.397(4)
C63 C64 1.390(5)
C63 H63 0.97(4)
C64 C65 1.367(7)
C64 H64 0.88(5)
C65 C66 1.376(6)
C65 H65 0.87(5)
C66 C67 1.399(4)
C66 H66 0.88(5)
C67 H67 0.98(4)
C79 C80 1.389(4)
C79 C84 1.396(4)
C80 C81 1.391(4)
C80 H80 1.01(4)
C81 C82 1.383(5)
C81 H81 0.97(4)
C82 C83 1.374(5)
C82 H82 0.97(4)
C83 C84 1.394(5)
C83 H83 0.93(4)
C84 H84 0.92(4)
C85 C90 1.386(4)
C85 C86 1.396(4)
C86 C87 1.386(4)
C86 H86 0.96(4)
C87 C88 1.386(5)
C87 H87 1.00(4)
C88 C89 1.373(6)
C88 H88 0.96(5)
C89 C90 1.396(4)
C89 H89 0.97(5)
C90 H90 0.95(4)
C91 C92 1.388(4)
C91 C96 1.392(4)
C92 C93 1.395(5)
C92 H92 0.92(4)
C93 C94 1.369(6)
C93 H93 0.80(5)
C94 C95 1.388(6)
C94 H94 0.93(5)
C95 C96 1.385(4)
C95 H95 0.95(4)
C96 H96 0.97(4)
C97 C102 1.381(5)
C97 C98 1.384(4)
C97 H97 0.87(4)
C98 C99 1.396(4)
C98 H98 0.90(4)
C99 C100 1.387(4)
C100 C101 1.395(4)
C100 H100 0.98(4)
C101 C102 1.374(5)
C101 H101 0.98(4)
C102 H102 0.91(4)
S70 O71 1.414(3)
S70 O73 1.427(3)
S70 O72 1.434(4)
S70 C69 1.805(5)
F68 C69 1.326(5)
F74 C69 1.322(5)
F75 C69 1.327(5)
